data_4087106
loop_
_publ_author_name
'Vinogradov, Mikhail M.'
'Nelyubina, Yulia V.'
'Pavlov, Alexander A.'
'Novikov, Valentin V.'
'Shvydkiy, Nikita V.'
'Kudinov, Alexander R.'

_publ_section_title
;
 Polyhedral Rearrangements in the Complexes of Rhodium and Iridium with
 Isomeric Carborane Anions [7,8-Me2-X-SMe2-7,8-nido-C2B9H8]&#x2212; (X = 9
 and 10)
;
_journal_issue 4
_journal_name_full Organometallics
_journal_page_first 791
_journal_paper_doi 10.1021/acs.organomet.6b00858
_journal_volume 36
_journal_year 2017
_chemical_formula_moiety 'C14 H32 B9 Ir S'
_chemical_formula_sum 'C14 H32 B9 Ir S'
_chemical_formula_weight 521.94
_space_group_crystal_system monoclinic
_space_group_IT_number 14
_space_group_name_Hall '-P 2ybc'
_space_group_name_H-M_alt 'P 1 21/c 1'
_symmetry_space_group_name_Hall '-P 2ybc'
_symmetry_space_group_name_H-M 'P 1 21/c 1'
_atom_sites_solution_hydrogens geom
_audit_creation_method SHELXL-2014/6
_cell_angle_alpha 90
_cell_angle_beta 102.6040(10)
_cell_angle_gamma 90
_cell_formula_units_Z 8
_cell_length_a 14.7874(7)
_cell_length_b 8.9216(4)
_cell_length_c 31.0087(14)
_cell_measurement_reflns_used 4046
_cell_measurement_temperature 120(2)
_cell_measurement_theta_max 30
_cell_measurement_theta_min 3
_cell_volume 3992.3(3)
_computing_cell_refinement 'APEX2 (Bruker, 2005)'
_computing_data_collection 'APEX2 (Bruker, 2005)'
_computing_data_reduction 'APEX2 (Bruker, 2005)'
_computing_molecular_graphics 'SHELXL-2014/6 (Sheldrick, 2014)'
_computing_publication_material 'SHELXL-2014/6 (Sheldrick, 2014)'
_computing_structure_refinement 'SHELXL-2014/6 (Sheldrick, 2014)'
_computing_structure_solution 'APEX2 (Bruker, 2005)'
_diffrn_ambient_temperature 120(2)
_diffrn_measured_fraction_theta_full 1.000
_diffrn_measured_fraction_theta_max 1.000
_diffrn_measurement_device_type 'Bruker APEX2 CCD area detector'
_diffrn_measurement_method 'phi and omega scans'
_diffrn_radiation_type MoK\a
_diffrn_radiation_wavelength 0.71073
_diffrn_reflns_av_R_equivalents 0.0523
_diffrn_reflns_av_unetI/netI 0.0423
_diffrn_reflns_Laue_measured_fraction_full 1.000
_diffrn_reflns_Laue_measured_fraction_max 1.000
_diffrn_reflns_limit_h_max 18
_diffrn_reflns_limit_h_min -18
_diffrn_reflns_limit_k_max 11
_diffrn_reflns_limit_k_min -11
_diffrn_reflns_limit_l_max 39
_diffrn_reflns_limit_l_min -39
_diffrn_reflns_number 40469
_diffrn_reflns_point_group_measured_fraction_full 1.000
_diffrn_reflns_point_group_measured_fraction_max 1.000
_diffrn_reflns_theta_full 25.242
_diffrn_reflns_theta_max 27.000
_diffrn_reflns_theta_min 1.724
_exptl_absorpt_coefficient_mu 6.788
_exptl_absorpt_correction_T_max 0.0237
_exptl_absorpt_correction_T_min 0.0040
_exptl_absorpt_correction_type multi-scan
_exptl_absorpt_process_details 'APEX2 (Bruker, 2005)'
_exptl_crystal_colour yellow
_exptl_crystal_density_diffrn 1.737
_exptl_crystal_description plate
_exptl_crystal_F_000 2032
_exptl_crystal_size_max 0.350
_exptl_crystal_size_mid 0.150
_exptl_crystal_size_min 0.150
_refine_diff_density_max 2.371
_refine_diff_density_min -2.335
_refine_diff_density_rms 0.173
_refine_ls_extinction_method none
_refine_ls_goodness_of_fit_ref 1.236
_refine_ls_hydrogen_treatment constr
_refine_ls_matrix_type full
_refine_ls_number_parameters 459
_refine_ls_number_reflns 8720
_refine_ls_number_restraints 0
_refine_ls_restrained_S_all 1.236
_refine_ls_R_factor_all 0.0749
_refine_ls_R_factor_gt 0.0548
_refine_ls_shift/su_max 0.001
_refine_ls_shift/su_mean 0.000
_refine_ls_structure_factor_coef Fsqd
_refine_ls_weighting_details 'w=1/[\s^2^(Fo^2^)+(0.0449P)^2^+1.8489P] where P=(Fo^2^+2Fc^2^)/3'
_refine_ls_weighting_scheme calc
_refine_ls_wR_factor_gt 0.1077
_refine_ls_wR_factor_ref 0.1156
_reflns_Friedel_coverage 0.000
_reflns_number_gt 6673
_reflns_number_total 8720
_reflns_threshold_expression 'I > 2\s(I)'
_cod_data_source_file om6b00858_si_004.cif
_cod_data_source_block 2
_cod_database_code 4087106
_shelx_space_group_comment
;
The symmetry employed for this shelxl refinement is uniquely defined
by the following loop, which should always be used as a source of
symmetry information in preference to the above space-group names.
They are only intended as comments.
;
_shelx_estimated_absorpt_t_min 0.200
_shelx_estimated_absorpt_t_max 0.429
_shelxl_version_number 2014/6

loop_
_space_group_symop_operation_xyz
'x, y, z'
'-x, y+1/2, -z+1/2'
'-x, -y, -z'
'x, -y-1/2, z-1/2'

loop_
_atom_site_label
_atom_site_type_symbol
_atom_site_fract_x
_atom_site_fract_y
_atom_site_fract_z
_atom_site_U_iso_or_equiv
_atom_site_adp_type
_atom_site_occupancy
_atom_site_site_symmetry_order
_atom_site_calc_flag
_atom_site_refinement_flags_posn
_atom_site_refinement_flags_adp
S1 S 0.08985(15) 0.4363(3) 0.05107(7) 0.0378(5) Uani 1 1 d . .
C1 C 0.3570(6) 0.5945(10) 0.1563(3) 0.040(2) Uani 1 1 d . .
Ir2 Ir 0.27400(2) 0.37577(4) 0.14923(2) 0.02880(9) Uani 1 1 d . .
B3 B 0.2363(7) 0.6086(11) 0.1338(3) 0.036(2) Uani 1 1 d . .
H3 H 0.1837 0.6434 0.1530 0.043 Uiso 1 1 calc R U
B4 B 0.3201(7) 0.7391(10) 0.1219(3) 0.035(2) Uani 1 1 d . .
H4 H 0.3199 0.8576 0.1338 0.042 Uiso 1 1 calc R U
B5 B 0.4238(7) 0.6453(11) 0.1199(4) 0.040(2) Uani 1 1 d . .
H5 H 0.4935 0.6997 0.1300 0.047 Uiso 1 1 calc R U
B6 B 0.4045(7) 0.4534(12) 0.1320(4) 0.038(2) Uani 1 1 d . .
H6 H 0.4632 0.3845 0.1509 0.046 Uiso 1 1 calc R U
B7 B 0.2107(7) 0.4819(11) 0.0873(3) 0.032(2) Uani 1 1 d . .
C8 C 0.2382(6) 0.6680(9) 0.0802(3) 0.0312(18) Uani 1 1 d . .
B9 B 0.3463(7) 0.6941(11) 0.0701(3) 0.034(2) Uani 1 1 d . .
H9 H 0.3635 0.7815 0.0473 0.041 Uiso 1 1 calc R U
B10 B 0.3992(7) 0.5146(11) 0.0761(4) 0.038(2) Uani 1 1 d . .
H10 H 0.4537 0.4817 0.0579 0.046 Uiso 1 1 calc R U
B11 B 0.3145(7) 0.3768(12) 0.0847(3) 0.035(2) Uani 1 1 d . .
H11 H 0.3145 0.2607 0.0709 0.042 Uiso 1 1 calc R U
B12 B 0.2811(7) 0.5341(11) 0.0492(4) 0.036(2) Uani 1 1 d . .
H12 H 0.2563 0.5173 0.0128 0.044 Uiso 1 1 calc R U
C13 C 0.3968(7) 0.6493(10) 0.2036(3) 0.052(3) Uani 1 1 d . .
H13A H 0.4418 0.7294 0.2030 0.077 Uiso 1 1 calc R U
H13B H 0.4274 0.5658 0.2216 0.077 Uiso 1 1 calc R U
H13C H 0.3464 0.6878 0.2165 0.077 Uiso 1 1 calc R U
C14 C 0.1636(7) 0.7758(10) 0.0567(3) 0.045(2) Uani 1 1 d . .
H14A H 0.1927 0.8674 0.0488 0.068 Uiso 1 1 calc R U
H14B H 0.1223 0.8011 0.0764 0.068 Uiso 1 1 calc R U
H14C H 0.1277 0.7283 0.0299 0.068 Uiso 1 1 calc R U
C15 C 0.0894(7) 0.2334(9) 0.0490(3) 0.046(2) Uani 1 1 d . .
H15A H 0.0310 0.1986 0.0303 0.070 Uiso 1 1 calc R U
H15B H 0.0955 0.1933 0.0790 0.070 Uiso 1 1 calc R U
H15C H 0.1414 0.1986 0.0368 0.070 Uiso 1 1 calc R U
C15A C 0.0110(6) 0.4655(11) 0.0862(3) 0.044(2) Uani 1 1 d . .
H15D H -0.0496 0.4231 0.0724 0.067 Uiso 1 1 calc R U
H15E H 0.0045 0.5732 0.0909 0.067 Uiso 1 1 calc R U
H15F H 0.0346 0.4162 0.1147 0.067 Uiso 1 1 calc R U
C16 C 0.1758(7) 0.3567(9) 0.1926(3) 0.038(2) Uani 1 1 d . .
H16A H 0.1376 0.4486 0.1938 0.046 Uiso 1 1 calc R U
C17 C 0.2658(6) 0.3650(11) 0.2180(3) 0.043(2) Uani 1 1 d . .
H17A H 0.2796 0.4632 0.2336 0.052 Uiso 1 1 calc R U
C18 C 0.3154(7) 0.2330(12) 0.2448(3) 0.051(3) Uani 1 1 d . .
H18A H 0.3535 0.2704 0.2730 0.061 Uiso 1 1 calc R U
H18B H 0.2689 0.1625 0.2517 0.061 Uiso 1 1 calc R U
C19 C 0.3772(7) 0.1512(10) 0.2191(3) 0.045(2) Uani 1 1 d . .
H19A H 0.4409 0.1923 0.2273 0.053 Uiso 1 1 calc R U
H19B H 0.3801 0.0435 0.2271 0.053 Uiso 1 1 calc R U
C20 C 0.3411(6) 0.1676(9) 0.1703(3) 0.037(2) Uani 1 1 d . .
H20A H 0.3878 0.1389 0.1528 0.045 Uiso 1 1 calc R U
C21 C 0.2490(6) 0.1425(9) 0.1471(3) 0.0335(18) Uani 1 1 d . .
H21A H 0.2450 0.0985 0.1171 0.040 Uiso 1 1 calc R U
C22 C 0.1733(7) 0.0824(10) 0.1700(3) 0.045(2) Uani 1 1 d . .
H22A H 0.2022 0.0161 0.1948 0.054 Uiso 1 1 calc R U
H22B H 0.1282 0.0220 0.1487 0.054 Uiso 1 1 calc R U
C23 C 0.1214(6) 0.2111(9) 0.1879(3) 0.039(2) Uani 1 1 d . .
H23A H 0.0605 0.2268 0.1676 0.046 Uiso 1 1 calc R U
H23B H 0.1100 0.1820 0.2171 0.046 Uiso 1 1 calc R U
S1A S 0.43195(15) 0.5347(2) 0.44100(7) 0.0342(5) Uani 1 1 d . .
C1A C 0.1287(6) 0.4158(8) 0.3612(3) 0.0301(18) Uani 1 1 d . .
Ir2A Ir 0.21659(2) 0.62542(4) 0.36121(2) 0.02717(9) Uani 1 1 d . .
B3A B 0.2511(6) 0.3917(11) 0.3695(3) 0.033(2) Uani 1 1 d . .
H3A H 0.2891 0.3584 0.3434 0.040 Uiso 1 1 calc R U
B4A B 0.1740(7) 0.2639(11) 0.3895(3) 0.035(2) Uani 1 1 d . .
H4A H 0.1635 0.1482 0.3752 0.042 Uiso 1 1 calc R U
B5A B 0.0851(6) 0.3627(11) 0.4053(3) 0.035(2) Uani 1 1 d . .
H5A H 0.0141 0.3142 0.4023 0.042 Uiso 1 1 calc R U
B6A B 0.1024(6) 0.5563(10) 0.3939(3) 0.033(2) Uani 1 1 d . .
H6A H 0.0417 0.6327 0.3829 0.040 Uiso 1 1 calc R U
B7A B 0.3019(6) 0.5086(9) 0.4168(3) 0.0249(18) Uani 1 1 d . .
C8A C 0.2736(6) 0.3206(9) 0.4242(3) 0.0316(18) Uani 1 1 d . .
B9A B 0.1773(7) 0.3000(11) 0.4465(3) 0.033(2) Uani 1 1 d . .
H9A H 0.1684 0.2098 0.4703 0.039 Uiso 1 1 calc R U
B10A B 0.1342(7) 0.4826(10) 0.4498(3) 0.034(2) Uani 1 1 d . .
H10A H 0.0959 0.5156 0.4758 0.041 Uiso 1 1 calc R U
B11A B 0.2100(6) 0.6160(10) 0.4315(3) 0.032(2) Uani 1 1 d . .
H11A H 0.2200 0.7306 0.4466 0.038 Uiso 1 1 calc R U
B12A B 0.2548(7) 0.4474(10) 0.4629(3) 0.032(2) Uani 1 1 d . .
H12A H 0.2971 0.4528 0.4975 0.038 Uiso 1 1 calc R U
C14A C 0.3497(6) 0.2037(10) 0.4372(3) 0.037(2) Uani 1 1 d . .
H14D H 0.3220 0.1074 0.4424 0.056 Uiso 1 1 calc R U
H14E H 0.3930 0.2357 0.4642 0.056 Uiso 1 1 calc R U
H14F H 0.3829 0.1925 0.4133 0.056 Uiso 1 1 calc R U
C13A C 0.0641(6) 0.3723(10) 0.3161(3) 0.041(2) Uani 1 1 d . .
H13D H 0.0179 0.2995 0.3212 0.061 Uiso 1 1 calc R U
H13E H 0.1012 0.3279 0.2968 0.061 Uiso 1 1 calc R U
H13F H 0.0327 0.4622 0.3021 0.061 Uiso 1 1 calc R U
C15B C 0.4347(7) 0.7260(10) 0.4613(3) 0.046(2) Uani 1 1 d . .
H15G H 0.4992 0.7598 0.4701 0.069 Uiso 1 1 calc R U
H15H H 0.4057 0.7300 0.4868 0.069 Uiso 1 1 calc R U
H15I H 0.4008 0.7914 0.4379 0.069 Uiso 1 1 calc R U
C15C C 0.4846(6) 0.5554(10) 0.3948(3) 0.041(2) Uani 1 1 d . .
H15J H 0.5504 0.5795 0.4053 0.061 Uiso 1 1 calc R U
H15K H 0.4539 0.6364 0.3758 0.061 Uiso 1 1 calc R U
H15L H 0.4784 0.4615 0.3780 0.061 Uiso 1 1 calc R U
C16A C 0.2969(6) 0.6602(9) 0.3097(3) 0.0325(18) Uani 1 1 d . .
H16B H 0.3432 0.5798 0.3083 0.039 Uiso 1 1 calc R U
C17A C 0.2014(6) 0.6193(11) 0.2903(3) 0.0376(19) Uani 1 1 d . .
H17B H 0.1948 0.5155 0.2778 0.045 Uiso 1 1 calc R U
C18A C 0.1284(6) 0.7273(10) 0.2659(3) 0.042(2) Uani 1 1 d . .
H18C H 0.0677 0.6757 0.2591 0.050 Uiso 1 1 calc R U
H18D H 0.1440 0.7550 0.2374 0.050 Uiso 1 1 calc R U
C19A C 0.1198(6) 0.8700(9) 0.2918(3) 0.0357(18) Uani 1 1 d . .
H19C H 0.0546 0.9049 0.2850 0.043 Uiso 1 1 calc R U
H19D H 0.1588 0.9501 0.2832 0.043 Uiso 1 1 calc R U
C20A C 0.1516(6) 0.8371(9) 0.3421(3) 0.035(2) Uani 1 1 d . .
H20B H 0.1035 0.8634 0.3590 0.042 Uiso 1 1 calc R U
C21A C 0.2436(6) 0.8602(10) 0.3668(3) 0.0362(19) Uani 1 1 d . .
H21B H 0.2469 0.9010 0.3971 0.043 Uiso 1 1 calc R U
C22A C 0.3211(6) 0.9160(9) 0.3454(3) 0.036(2) Uani 1 1 d . .
H22C H 0.3802 0.9165 0.3678 0.044 Uiso 1 1 calc R U
H22D H 0.3075 1.0202 0.3351 0.044 Uiso 1 1 calc R U
C23A C 0.3317(6) 0.8163(10) 0.3059(3) 0.0361(19) Uani 1 1 d . .
H23C H 0.2968 0.8619 0.2781 0.043 Uiso 1 1 calc R U
H23D H 0.3979 0.8121 0.3044 0.043 Uiso 1 1 calc R U

loop_
_atom_site_aniso_label
_atom_site_aniso_U_11
_atom_site_aniso_U_22
_atom_site_aniso_U_33
_atom_site_aniso_U_23
_atom_site_aniso_U_13
_atom_site_aniso_U_12
S1 0.0332(12) 0.0412(12) 0.0354(12) 0.0084(10) -0.0002(9) -0.0016(9)
C1 0.034(5) 0.049(6) 0.037(5) 0.000(4) 0.005(4) -0.008(4)
Ir2 0.02795(17) 0.02878(17) 0.02881(17) -0.00157(14) 0.00433(12) 0.00164(14)
B3 0.033(5) 0.037(6) 0.037(5) -0.002(4) 0.007(4) -0.005(4)
B4 0.037(6) 0.021(4) 0.044(6) -0.003(4) 0.006(5) 0.002(4)
B5 0.031(5) 0.036(6) 0.051(6) 0.006(5) 0.008(4) -0.003(4)
B6 0.025(5) 0.038(6) 0.047(6) 0.002(5) -0.003(4) 0.002(4)
B7 0.029(5) 0.034(5) 0.035(5) -0.004(4) 0.009(4) -0.002(4)
C8 0.034(4) 0.026(4) 0.035(4) 0.005(3) 0.012(4) 0.004(3)
B9 0.029(5) 0.027(5) 0.045(6) 0.004(4) 0.007(4) 0.003(4)
B10 0.037(6) 0.028(5) 0.053(6) 0.004(5) 0.015(5) 0.003(4)
B11 0.034(5) 0.038(5) 0.036(5) -0.003(5) 0.015(4) 0.003(5)
B12 0.046(6) 0.029(5) 0.040(6) 0.000(4) 0.023(5) 0.006(4)
C13 0.062(7) 0.039(6) 0.048(6) -0.001(4) -0.002(5) -0.024(5)
C14 0.040(5) 0.042(5) 0.053(6) 0.004(4) 0.010(5) 0.002(4)
C15 0.053(6) 0.031(5) 0.055(6) -0.016(4) 0.013(5) -0.001(4)
C15A 0.034(5) 0.049(6) 0.052(6) 0.005(5) 0.011(4) 0.006(4)
C16 0.052(5) 0.027(4) 0.038(5) 0.001(4) 0.015(4) 0.006(4)
C17 0.047(5) 0.043(5) 0.039(5) -0.009(4) 0.010(4) -0.012(5)
C18 0.046(6) 0.070(7) 0.032(5) 0.011(5) -0.005(4) -0.002(5)
C19 0.046(5) 0.045(6) 0.039(5) 0.007(4) 0.002(4) -0.012(4)
C20 0.038(5) 0.030(5) 0.047(5) 0.008(4) 0.015(4) 0.009(4)
C21 0.041(5) 0.022(4) 0.035(4) 0.002(3) 0.005(4) 0.001(4)
C22 0.049(6) 0.037(5) 0.049(6) 0.002(4) 0.010(5) -0.002(4)
C23 0.042(5) 0.034(5) 0.039(5) 0.001(4) 0.008(4) -0.005(4)
S1A 0.0320(11) 0.0331(11) 0.0341(11) 0.0066(9) -0.0002(9) -0.0043(9)
C1A 0.028(4) 0.026(4) 0.033(4) -0.004(3) 0.001(3) -0.001(3)
Ir2A 0.02761(17) 0.02657(16) 0.02667(16) -0.00062(13) 0.00445(12) 0.00070(13)
B3A 0.025(4) 0.034(5) 0.041(5) -0.010(4) 0.007(4) 0.002(4)
B4A 0.035(5) 0.028(5) 0.039(5) -0.005(4) 0.006(4) 0.000(4)
B5A 0.027(5) 0.036(5) 0.041(5) -0.001(5) 0.004(4) -0.007(4)
B6A 0.024(5) 0.023(4) 0.051(6) -0.006(4) 0.006(4) -0.001(4)
B7A 0.027(5) 0.022(4) 0.026(4) -0.004(3) 0.007(4) -0.003(3)
C8A 0.034(5) 0.025(4) 0.037(5) 0.005(3) 0.011(4) 0.003(3)
B9A 0.027(5) 0.033(5) 0.039(5) 0.003(4) 0.010(4) 0.000(4)
B10A 0.040(6) 0.029(5) 0.036(5) 0.008(4) 0.018(4) 0.003(4)
B11A 0.036(5) 0.021(4) 0.043(5) 0.000(4) 0.017(4) -0.001(4)
B12A 0.047(6) 0.024(5) 0.024(5) 0.002(4) 0.008(4) -0.003(4)
C14A 0.032(5) 0.038(5) 0.041(5) 0.006(4) 0.007(4) 0.001(4)
C13A 0.039(5) 0.042(5) 0.038(5) -0.003(4) 0.001(4) -0.002(4)
C15B 0.060(6) 0.043(5) 0.033(5) -0.012(4) 0.006(4) -0.021(5)
C15C 0.030(5) 0.044(5) 0.049(6) 0.001(4) 0.010(4) 0.002(4)
C16A 0.030(4) 0.037(5) 0.031(4) -0.001(3) 0.008(3) -0.001(3)
C17A 0.032(4) 0.052(5) 0.025(4) -0.003(4) 0.000(3) -0.001(4)
C18A 0.036(5) 0.047(5) 0.037(5) 0.005(4) -0.005(4) -0.005(4)
C19A 0.036(4) 0.029(4) 0.044(5) 0.012(4) 0.011(4) 0.001(4)
C20A 0.033(5) 0.031(5) 0.043(5) 0.006(4) 0.011(4) 0.010(3)
C21A 0.038(5) 0.035(5) 0.037(4) -0.003(4) 0.010(4) 0.004(4)
C22A 0.038(5) 0.029(4) 0.043(5) 0.007(4) 0.009(4) -0.002(3)
C23A 0.038(5) 0.039(5) 0.030(4) 0.010(4) 0.006(4) -0.001(4)

loop_
_atom_type_symbol
_atom_type_description
_atom_type_scat_dispersion_real
_atom_type_scat_dispersion_imag
_atom_type_scat_source
C C 0.0033 0.0016 'International Tables Vol C Tables 4.2.6.8 and 6.1.1.4'
H H 0.0000 0.0000 'International Tables Vol C Tables 4.2.6.8 and 6.1.1.4'
B B 0.0013 0.0007 'International Tables Vol C Tables 4.2.6.8 and 6.1.1.4'
S S 0.1246 0.1234 'International Tables Vol C Tables 4.2.6.8 and 6.1.1.4'
Ir Ir -1.4442 7.9887 'International Tables Vol C Tables 4.2.6.8 and 6.1.1.4'

loop_
_geom_angle_atom_site_label_1
_geom_angle_atom_site_label_2
_geom_angle_atom_site_label_3
_geom_angle
C15A S1 C15 99.8(5)
C15A S1 B7 105.0(4)
C15 S1 B7 103.1(4)
C13 C1 B4 111.3(7)
C13 C1 B6 123.4(8)
B4 C1 B6 113.3(7)
C13 C1 B5 112.8(7)
B4 C1 B5 62.3(6)
B6 C1 B5 63.3(6)
C13 C1 B3 119.7(8)
B4 C1 B3 62.5(6)
B6 C1 B3 111.0(7)
B5 C1 B3 113.5(7)
C13 C1 Ir2 116.6(6)
B4 C1 Ir2 120.0(6)
B6 C1 Ir2 65.8(4)
B5 C1 Ir2 122.5(6)
B3 C1 Ir2 63.3(4)
C21 Ir2 C20 38.8(3)
C21 Ir2 C17 86.6(3)
C20 Ir2 C17 77.5(4)
C21 Ir2 B7 111.4(3)
C20 Ir2 B7 137.1(4)
C17 Ir2 B7 142.0(4)
C21 Ir2 B3 154.0(3)
C20 Ir2 B3 167.1(4)
C17 Ir2 B3 101.1(4)
B7 Ir2 B3 49.2(4)
C21 Ir2 C16 78.9(3)
C20 Ir2 C16 94.1(3)
C17 Ir2 C16 37.3(3)
B7 Ir2 C16 111.3(3)
B3 Ir2 C16 92.1(3)
C21 Ir2 B11 93.2(4)
C20 Ir2 B11 94.6(4)
C17 Ir2 B11 167.6(4)
B7 Ir2 B11 49.0(4)
B3 Ir2 B11 84.5(4)
C16 Ir2 B11 154.6(4)
C21 Ir2 B6 117.1(4)
C20 Ir2 B6 88.6(4)
C17 Ir2 B6 119.3(4)
B7 Ir2 B6 83.1(4)
B3 Ir2 B6 81.0(4)
C16 Ir2 B6 154.0(4)
B11 Ir2 B6 50.2(4)
C21 Ir2 C1 158.3(3)
C20 Ir2 C1 120.5(3)
C17 Ir2 C1 95.1(3)
B7 Ir2 C1 80.3(3)
B3 Ir2 C1 46.7(3)
C16 Ir2 C1 114.9(3)
B11 Ir2 C1 80.6(4)
B6 Ir2 C1 44.1(3)
C8 B3 C1 99.8(6)
C8 B3 B4 56.9(5)
C1 B3 B4 56.4(5)
C8 B3 B7 58.3(5)
C1 B3 B7 106.7(7)
B4 B3 B7 106.0(7)
C8 B3 Ir2 116.1(6)
C1 B3 Ir2 70.0(5)
B4 B3 Ir2 120.5(6)
B7 B3 Ir2 65.0(5)
C8 B3 H3 125.2
C1 B3 H3 124.6
B4 B3 H3 121.3
B7 B3 H3 123.2
Ir2 B3 H3 108.8
C1 B4 C8 106.0(6)
C1 B4 B5 59.6(5)
C8 B4 B5 106.2(7)
C1 B4 B9 107.1(7)
C8 B4 B9 59.0(5)
B5 B4 B9 59.9(6)
C1 B4 B3 61.1(5)
C8 B4 B3 60.2(5)
B5 B4 B3 110.2(7)
B9 B4 B3 109.6(7)
C1 B4 H4 122.6
C8 B4 H4 123.6
B5 B4 H4 121.7
B9 B4 H4 121.8
B3 B4 H4 119.5
C1 B5 B4 58.1(6)
C1 B5 B9 106.4(7)
B4 B5 B9 60.6(6)
C1 B5 B10 106.2(7)
B4 B5 B10 107.8(7)
B9 B5 B10 60.3(6)
C1 B5 B6 57.9(5)
B4 B5 B6 105.5(7)
B9 B5 B6 108.4(7)
B10 B5 B6 60.9(6)
C1 B5 H5 124.0
B4 B5 H5 122.7
B9 B5 H5 121.3
B10 B5 H5 121.5
B6 B5 H5 122.4
C1 B6 B5 58.9(5)
C1 B6 B10 105.5(7)
B5 B6 B10 59.0(6)
C1 B6 B11 109.0(7)
B5 B6 B11 107.7(7)
B10 B6 B11 59.0(5)
C1 B6 Ir2 70.1(5)
B5 B6 Ir2 122.4(6)
B10 B6 Ir2 117.9(6)
B11 B6 Ir2 64.6(4)
C1 B6 H6 121.6
B5 B6 H6 119.6
B10 B6 H6 122.4
B11 B6 H6 123.0
Ir2 B6 H6 108.5
C8 B7 B12 58.9(5)
C8 B7 B3 59.2(5)
B12 B7 B3 108.2(7)
C8 B7 B11 105.3(6)
B12 B7 B11 59.2(5)
B3 B7 B11 109.0(7)
C8 B7 S1 109.9(6)
B12 B7 S1 105.6(6)
B3 B7 S1 126.9(6)
B11 B7 S1 123.3(6)
C8 B7 Ir2 117.6(6)
B12 B7 Ir2 119.7(6)
B3 B7 Ir2 65.8(5)
B11 B7 Ir2 66.8(4)
S1 B7 Ir2 126.1(5)
C14 C8 B4 116.8(7)
C14 C8 B9 115.8(7)
B4 C8 B9 63.1(6)
C14 C8 B7 119.9(7)
B4 C8 B7 114.3(6)
B9 C8 B7 114.1(6)
C14 C8 B12 119.0(7)
B4 C8 B12 113.2(7)
B9 C8 B12 61.6(5)
B7 C8 B12 62.4(5)
C14 C8 B3 118.9(7)
B4 C8 B3 62.9(5)
B9 C8 B3 115.1(7)
B7 C8 B3 62.5(5)
B12 C8 B3 113.6(6)
C8 B9 B12 60.0(5)
C8 B9 B5 105.1(7)
B12 B9 B5 108.7(7)
C8 B9 B10 105.5(7)
B12 B9 B10 60.1(6)
B5 B9 B10 59.9(6)
C8 B9 B4 58.0(5)
B12 B9 B4 107.8(7)
B5 B9 B4 59.5(6)
B10 B9 B4 106.7(7)
C8 B9 H9 124.1
B12 B9 H9 120.8
B5 B9 H9 122.1
B10 B9 H9 122.6
B4 B9 H9 122.6
B5 B10 B12 108.3(7)
B5 B10 B9 59.8(6)
B12 B10 B9 59.7(5)
B5 B10 B6 60.1(6)
B12 B10 B6 108.3(7)
B9 B10 B6 107.4(7)
B5 B10 B11 111.5(7)
B12 B10 B11 59.7(6)
B9 B10 B11 108.9(7)
B6 B10 B11 62.6(5)
B5 B10 H10 120.7
B12 B10 H10 122.2
B9 B10 H10 122.3
B6 B10 H10 121.3
B11 B10 H10 119.5
B12 B11 B10 58.9(6)
B12 B11 B7 59.8(5)
B10 B11 B7 105.9(7)
B12 B11 B6 104.4(7)
B10 B11 B6 58.4(6)
B7 B11 B6 103.9(6)
B12 B11 Ir2 117.9(6)
B10 B11 Ir2 117.9(6)
B7 B11 Ir2 64.1(4)
B6 B11 Ir2 65.2(4)
B12 B11 H11 121.0
B10 B11 H11 120.9
B7 B11 H11 124.3
B6 B11 H11 125.1
Ir2 B11 H11 111.3
C8 B12 B9 58.4(5)
C8 B12 B10 104.4(7)
B9 B12 B10 60.2(6)
C8 B12 B11 106.6(7)
B9 B12 B11 110.7(8)
B10 B12 B11 61.4(6)
C8 B12 B7 58.8(5)
B9 B12 B7 108.5(7)
B10 B12 B7 108.6(7)
B11 B12 B7 60.9(5)
C8 B12 H12 124.9
B9 B12 H12 120.8
B10 B12 H12 122.3
B11 B12 H12 120.2
B7 B12 H12 121.2
C1 C13 H13A 109.5
C1 C13 H13B 109.5
H13A C13 H13B 109.5
C1 C13 H13C 109.5
H13A C13 H13C 109.5
H13B C13 H13C 109.5
C8 C14 H14A 109.5
C8 C14 H14B 109.5
H14A C14 H14B 109.5
C8 C14 H14C 109.5
H14A C14 H14C 109.5
H14B C14 H14C 109.5
S1 C15 H15A 109.5
S1 C15 H15B 109.5
H15A C15 H15B 109.5
S1 C15 H15C 109.5
H15A C15 H15C 109.5
H15B C15 H15C 109.5
S1 C15A H15D 109.5
S1 C15A H15E 109.5
H15D C15A H15E 109.5
S1 C15A H15F 109.5
H15D C15A H15F 109.5
H15E C15A H15F 109.5
C17 C16 C23 121.4(8)
C17 C16 Ir2 70.3(5)
C23 C16 Ir2 114.6(6)
C17 C16 H16A 114.4
C23 C16 H16A 114.4
Ir2 C16 H16A 114.4
C16 C17 C18 123.5(8)
C16 C17 Ir2 72.4(5)
C18 C17 Ir2 116.4(6)
C16 C17 H17A 112.8
C18 C17 H17A 112.8
Ir2 C17 H17A 112.8
C19 C18 C17 110.9(8)
C19 C18 H18A 109.5
C17 C18 H18A 109.5
C19 C18 H18B 109.5
C17 C18 H18B 109.5
H18A C18 H18B 108.1
C20 C19 C18 111.0(8)
C20 C19 H19A 109.4
C18 C19 H19A 109.4
C20 C19 H19B 109.4
C18 C19 H19B 109.4
H19A C19 H19B 108.0
C21 C20 C19 126.1(8)
C21 C20 Ir2 69.6(5)
C19 C20 Ir2 115.6(6)
C21 C20 H20A 112.7
C19 C20 H20A 112.7
Ir2 C20 H20A 112.7
C20 C21 C22 122.4(8)
C20 C21 Ir2 71.6(5)
C22 C21 Ir2 117.8(6)
C20 C21 H21A 113.0
C22 C21 H21A 113.0
Ir2 C21 H21A 113.0
C21 C22 C23 111.9(7)
C21 C22 H22A 109.2
C23 C22 H22A 109.2
C21 C22 H22B 109.2
C23 C22 H22B 109.2
H22A C22 H22B 107.9
C16 C23 C22 112.0(7)
C16 C23 H23A 109.2
C22 C23 H23A 109.2
C16 C23 H23B 109.2
C22 C23 H23B 109.2
H23A C23 H23B 107.9
C15C S1A C15B 101.6(4)
C15C S1A B7A 105.9(4)
C15B S1A B7A 101.2(4)
C13A C1A B4A 111.5(7)
C13A C1A B5A 112.7(7)
B4A C1A B5A 62.0(6)
C13A C1A B6A 122.6(7)
B4A C1A B6A 113.5(7)
B5A C1A B6A 63.4(5)
C13A C1A B3A 120.3(7)
B4A C1A B3A 63.2(5)
B5A C1A B3A 113.6(6)
B6A C1A B3A 110.9(6)
C13A C1A Ir2A 116.3(6)
B4A C1A Ir2A 120.1(5)
B5A C1A Ir2A 122.9(5)
B6A C1A Ir2A 66.5(4)
B3A C1A Ir2A 62.5(4)
C21A Ir2A C20A 38.9(3)
C21A Ir2A B3A 155.3(3)
C20A Ir2A B3A 165.6(4)
C21A Ir2A C17A 94.8(3)
C20A Ir2A C17A 78.5(3)
B3A Ir2A C17A 93.8(4)
C21A Ir2A B7A 110.0(3)
C20A Ir2A B7A 142.4(3)
B3A Ir2A B7A 49.9(3)
C17A Ir2A B7A 135.2(3)
C21A Ir2A B11A 90.3(3)
C20A Ir2A B11A 101.1(3)
B3A Ir2A B11A 84.6(4)
C17A Ir2A B11A 170.9(3)
B7A Ir2A B11A 48.7(3)
C21A Ir2A C16A 78.4(3)
C20A Ir2A C16A 87.4(3)
B3A Ir2A C16A 94.1(3)
C17A Ir2A C16A 38.9(3)
B7A Ir2A C16A 109.3(3)
B11A Ir2A C16A 150.0(3)
C21A Ir2A B6A 112.4(3)
C20A Ir2A B6A 91.8(3)
B3A Ir2A B6A 82.0(3)
C17A Ir2A B6A 122.2(3)
B7A Ir2A B6A 82.7(3)
B11A Ir2A B6A 48.8(4)
C16A Ir2A B6A 160.7(3)
C21A Ir2A C1A 154.7(3)
C20A Ir2A C1A 120.1(3)
B3A Ir2A C1A 47.4(3)
C17A Ir2A C1A 92.6(3)
B7A Ir2A C1A 80.7(3)
B11A Ir2A C1A 79.7(3)
C16A Ir2A C1A 120.8(3)
B6A Ir2A C1A 44.5(3)
C8A B3A C1A 98.9(6)
C8A B3A B4A 56.6(5)
C1A B3A B4A 55.4(5)
C8A B3A B7A 58.4(5)
C1A B3A B7A 106.0(6)
B4A B3A B7A 105.3(6)
C8A B3A Ir2A 116.9(5)
C1A B3A Ir2A 70.1(4)
B4A B3A Ir2A 120.0(5)
B7A B3A Ir2A 65.6(4)
C8A B3A H3A 125.1
C1A B3A H3A 125.4
B4A B3A H3A 122.1
B7A B3A H3A 123.2
Ir2A B3A H3A 108.3
C1A B4A C8A 106.5(6)
C1A B4A B5A 59.8(5)
C8A B4A B5A 105.9(7)
C1A B4A B9A 107.1(7)
C8A B4A B9A 59.2(5)
B5A B4A B9A 59.2(5)
C1A B4A B3A 61.4(5)
C8A B4A B3A 60.5(5)
B5A B4A B3A 110.3(7)
B9A B4A B3A 110.0(7)
C1A B4A H4A 122.3
C8A B4A H4A 123.4
B5A B4A H4A 122.0
B9A B4A H4A 121.9
B3A B4A H4A 119.2
C1A B5A B4A 58.1(5)
C1A B5A B9A 107.7(6)
B4A B5A B9A 61.7(6)
C1A B5A B10A 107.2(6)
B4A B5A B10A 108.6(7)
B9A B5A B10A 60.1(5)
C1A B5A B6A 58.5(5)
B4A B5A B6A 106.4(7)
B9A B5A B6A 109.4(7)
B10A B5A B6A 61.4(5)
C1A B5A H5A 123.4
B4A B5A H5A 122.1
B9A B5A H5A 120.5
B10A B5A H5A 121.1
B6A B5A H5A 121.8
C1A B6A B5A 58.2(5)
C1A B6A B10A 104.8(6)
B5A B6A B10A 58.7(5)
C1A B6A B11A 108.2(6)
B5A B6A B11A 107.2(7)
B10A B6A B11A 59.4(5)
C1A B6A Ir2A 69.0(4)
B5A B6A Ir2A 120.7(6)
B10A B6A Ir2A 117.9(6)
B11A B6A Ir2A 64.7(4)
C1A B6A H6A 122.5
B5A B6A H6A 120.5
B10A B6A H6A 122.2
B11A B6A H6A 122.9
Ir2A B6A H6A 109.2
C8A B7A B11A 105.1(6)
C8A B7A B12A 57.6(5)
B11A B7A B12A 61.2(5)
C8A B7A B3A 59.4(5)
B11A B7A B3A 107.8(6)
B12A B7A B3A 107.5(6)
C8A B7A S1A 108.2(5)
B11A B7A S1A 125.7(6)
B12A B7A S1A 104.7(5)
B3A B7A S1A 125.9(5)
C8A B7A Ir2A 116.7(5)
B11A B7A Ir2A 66.7(4)
B12A B7A Ir2A 121.1(5)
B3A B7A Ir2A 64.5(4)
S1A B7A Ir2A 127.7(4)
C14A C8A B4A 116.8(7)
C14A C8A B12A 119.4(7)
B4A C8A B12A 112.9(7)
C14A C8A B9A 116.7(7)
B4A C8A B9A 62.9(6)
B12A C8A B9A 61.1(5)
C14A C8A B7A 120.4(7)
B4A C8A B7A 113.6(6)
B12A C8A B7A 62.7(5)
B9A C8A B7A 113.3(6)
C14A C8A B3A 118.2(7)
B4A C8A B3A 62.9(5)
B12A C8A B3A 114.1(6)
B9A C8A B3A 114.9(7)
B7A C8A B3A 62.2(5)
C8A B9A B5A 104.8(7)
C8A B9A B12A 59.2(5)
B5A B9A B12A 109.3(7)
C8A B9A B10A 105.5(6)
B5A B9A B10A 60.7(6)
B12A B9A B10A 60.6(6)
C8A B9A B4A 57.9(5)
B5A B9A B4A 59.1(6)
B12A B9A B4A 107.4(7)
B10A B9A B4A 107.1(7)
C8A B9A H9A 124.6
B5A B9A H9A 121.9
B12A B9A H9A 120.8
B10A B9A H9A 122.0
B4A B9A H9A 122.8
B9A B10A B12A 59.3(5)
B9A B10A B5A 59.2(6)
B12A B10A B5A 107.0(7)
B9A B10A B11A 109.5(6)
B12A B10A B11A 61.7(5)
B5A B10A B11A 109.2(7)
B9A B10A B6A 107.4(7)
B12A B10A B6A 108.7(6)
B5A B10A B6A 59.9(5)
B11A B10A B6A 60.8(5)
B9A B10A H10A 122.2
B12A B10A H10A 121.7
B5A B10A H10A 122.2
B11A B10A H10A 119.8
B6A B10A H10A 121.6
B7A B11A B10A 106.4(6)
B7A B11A B6A 106.4(6)
B10A B11A B6A 59.9(5)
B7A B11A B12A 59.5(5)
B10A B11A B12A 58.1(5)
B6A B11A B12A 105.2(6)
B7A B11A Ir2A 64.6(4)
B10A B11A Ir2A 120.0(6)
B6A B11A Ir2A 66.5(4)
B12A B11A Ir2A 117.8(5)
B7A B11A H11A 123.6
B10A B11A H11A 120.2
B6A B11A H11A 123.2
B12A B11A H11A 121.8
Ir2A B11A H11A 110.3
C8A B12A B9A 59.7(5)
C8A B12A B10A 105.4(7)
B9A B12A B10A 60.1(6)
C8A B12A B7A 59.8(5)
B9A B12A B7A 109.8(6)
B10A B12A B7A 108.0(6)
C8A B12A B11A 105.4(6)
B9A B12A B11A 108.9(7)
B10A B12A B11A 60.2(5)
B7A B12A B11A 59.3(5)
C8A B12A H12A 123.9
B9A B12A H12A 120.4
B10A B12A H12A 122.4
B7A B12A H12A 121.0
B11A B12A H12A 122.3
C8A C14A H14D 109.5
C8A C14A H14E 109.5
H14D C14A H14E 109.5
C8A C14A H14F 109.5
H14D C14A H14F 109.5
H14E C14A H14F 109.5
C1A C13A H13D 109.5
C1A C13A H13E 109.5
H13D C13A H13E 109.5
C1A C13A H13F 109.5
H13D C13A H13F 109.5
H13E C13A H13F 109.5
S1A C15B H15G 109.5
S1A C15B H15H 109.5
H15G C15B H15H 109.5
S1A C15B H15I 109.5
H15G C15B H15I 109.5
H15H C15B H15I 109.5
S1A C15C H15J 109.5
S1A C15C H15K 109.5
H15J C15C H15K 109.5
S1A C15C H15L 109.5
H15J C15C H15L 109.5
H15K C15C H15L 109.5
C17A C16A C23A 121.3(8)
C17A C16A Ir2A 68.8(4)
C23A C16A Ir2A 115.9(6)
C17A C16A H16B 114.4
C23A C16A H16B 114.4
Ir2A C16A H16B 114.4
C16A C17A C18A 124.5(8)
C16A C17A Ir2A 72.3(4)
C18A C17A Ir2A 113.3(6)
C16A C17A H17B 113.3
C18A C17A H17B 113.3
Ir2A C17A H17B 113.3
C17A C18A C19A 113.5(7)
C17A C18A H18C 108.9
C19A C18A H18C 108.9
C17A C18A H18D 108.9
C19A C18A H18D 108.9
H18C C18A H18D 107.7
C18A C19A C20A 109.2(7)
C18A C19A H19C 109.8
C20A C19A H19C 109.8
C18A C19A H19D 109.8
C20A C19A H19D 109.8
H19C C19A H19D 108.3
C21A C20A C19A 123.8(8)
C21A C20A Ir2A 70.2(5)
C19A C20A Ir2A 117.6(6)
C21A C20A H20B 112.9
C19A C20A H20B 112.9
Ir2A C20A H20B 112.9
C20A C21A C22A 122.3(8)
C20A C21A Ir2A 70.9(5)
C22A C21A Ir2A 115.5(6)
C20A C21A H21B 113.8
C22A C21A H21B 113.8
Ir2A C21A H21B 113.8
C21A C22A C23A 111.8(7)
C21A C22A H22C 109.3
C23A C22A H22C 109.3
C21A C22A H22D 109.3
C23A C22A H22D 109.3
H22C C22A H22D 107.9
C16A C23A C22A 112.0(7)
C16A C23A H23C 109.2
C22A C23A H23C 109.2
C16A C23A H23D 109.2
C22A C23A H23D 109.2
H23C C23A H23D 107.9

loop_
_geom_bond_atom_site_label_1
_geom_bond_atom_site_label_2
_geom_bond_distance
S1 C15A 1.781(9)
S1 C15 1.811(9)
S1 B7 1.934(10)
C1 C13 1.538(12)
C1 B4 1.686(13)
C1 B6 1.695(14)
C1 B5 1.714(13)
C1 B3 1.773(13)
C1 Ir2 2.290(9)
Ir2 C21 2.113(8)
Ir2 C20 2.139(8)
Ir2 C17 2.164(9)
Ir2 B7 2.164(10)
Ir2 B3 2.177(10)
Ir2 C16 2.191(9)
Ir2 B11 2.210(9)
Ir2 B6 2.222(10)
B3 C8 1.752(13)
B3 B4 1.796(14)
B3 B7 1.808(14)
B3 H3 1.1200
B4 C8 1.691(13)
B4 B5 1.760(14)
B4 B9 1.778(14)
B4 H4 1.1200
B5 B9 1.765(15)
B5 B10 1.768(15)
B5 B6 1.788(14)
B5 H5 1.1200
B6 B10 1.803(15)
B6 B11 1.880(14)
B6 H6 1.1200
B7 C8 1.735(12)
B7 B12 1.797(13)
B7 B11 1.816(13)
C8 C14 1.524(12)
C8 B9 1.709(12)
C8 B12 1.736(12)
B9 B12 1.764(14)
B9 B10 1.774(13)
B9 H9 1.1200
B10 B12 1.771(15)
B10 B11 1.815(14)
B10 H10 1.1200
B11 B12 1.786(14)
B11 H11 1.1200
B12 H12 1.1200
C13 H13A 0.9800
C13 H13B 0.9800
C13 H13C 0.9800
C14 H14A 0.9800
C14 H14B 0.9800
C14 H14C 0.9800
C15 H15A 0.9800
C15 H15B 0.9800
C15 H15C 0.9800
C15A H15D 0.9800
C15A H15E 0.9800
C15A H15F 0.9800
C16 C17 1.393(13)
C16 C23 1.518(11)
C16 H16A 1.0000
C17 C18 1.532(13)
C17 H17A 1.0000
C18 C19 1.523(14)
C18 H18A 0.9900
C18 H18B 0.9900
C19 C20 1.500(12)
C19 H19A 0.9900
C19 H19B 0.9900
C20 C21 1.412(12)
C20 H20A 1.0000
C21 C22 1.547(12)
C21 H21A 1.0000
C22 C23 1.550(12)
C22 H22A 0.9900
C22 H22B 0.9900
C23 H23A 0.9900
C23 H23B 0.9900
S1A C15C 1.782(9)
S1A C15B 1.816(9)
S1A B7A 1.920(9)
C1A C13A 1.559(11)
C1A B4A 1.673(12)
C1A B5A 1.704(12)
C1A B6A 1.710(12)
C1A B3A 1.784(12)
C1A Ir2A 2.277(8)
Ir2A C21A 2.133(9)
Ir2A C20A 2.143(8)
Ir2A B3A 2.149(10)
Ir2A C17A 2.163(8)
Ir2A B7A 2.168(9)
Ir2A B11A 2.205(9)
Ir2A C16A 2.209(8)
Ir2A B6A 2.237(9)
B3A C8A 1.773(13)
B3A B4A 1.814(14)
B3A B7A 1.823(13)
B3A H3A 1.1200
B4A C8A 1.701(13)
B4A B5A 1.741(14)
B4A B9A 1.786(14)
B4A H4A 1.1200
B5A B9A 1.743(14)
B5A B10A 1.771(14)
B5A B6A 1.793(13)
B5A H5A 1.1200
B6A B10A 1.819(14)
B6A B11A 1.835(14)
B6A H6A 1.1200
B7A C8A 1.755(11)
B7A B11A 1.802(12)
B7A B12A 1.805(12)
C8A C14A 1.522(11)
C8A B12A 1.715(12)
C8A B9A 1.723(12)
B9A B12A 1.746(14)
B9A B10A 1.760(13)
B9A H9A 1.1200
B10A B12A 1.769(14)
B10A B11A 1.810(13)
B10A H10A 1.1200
B11A B12A 1.835(13)
B11A H11A 1.1200
B12A H12A 1.1200
C14A H14D 0.9800
C14A H14E 0.9800
C14A H14F 0.9800
C13A H13D 0.9800
C13A H13E 0.9800
C13A H13F 0.9800
C15B H15G 0.9800
C15B H15H 0.9800
C15B H15I 0.9800
C15C H15J 0.9800
C15C H15K 0.9800
C15C H15L 0.9800
C16A C17A 1.456(11)
C16A C23A 1.498(11)
C16A H16B 1.0000
C17A C18A 1.520(12)
C17A H17B 1.0000
C18A C19A 1.527(12)
C18A H18C 0.9900
C18A H18D 0.9900
C19A C20A 1.555(12)
C19A H19C 0.9900
C19A H19D 0.9900
C20A C21A 1.424(12)
C20A H20B 1.0000
C21A C22A 1.525(11)
C21A H21B 1.0000
C22A C23A 1.551(12)
C22A H22C 0.9900
C22A H22D 0.9900
C23A H23C 0.9900
C23A H23D 0.9900

loop_
_geom_torsion_atom_site_label_1
_geom_torsion_atom_site_label_2
_geom_torsion_atom_site_label_3
_geom_torsion_atom_site_label_4
_geom_torsion
C13 C1 B3 C8 138.7(8)
B4 C1 B3 C8 38.7(6)
B6 C1 B3 C8 -67.5(8)
B5 C1 B3 C8 1.5(9)
Ir2 C1 B3 C8 -114.4(6)
C13 C1 B3 B4 100.1(9)
B6 C1 B3 B4 -106.2(8)
B5 C1 B3 B4 -37.2(7)
Ir2 C1 B3 B4 -153.1(6)
C13 C1 B3 B7 -161.6(8)
B4 C1 B3 B7 98.4(7)
B6 C1 B3 B7 -7.8(9)
B5 C1 B3 B7 61.2(9)
Ir2 C1 B3 B7 -54.7(5)
C13 C1 B3 Ir2 -106.9(7)
B4 C1 B3 Ir2 153.1(6)
B6 C1 B3 Ir2 46.9(6)
B5 C1 B3 Ir2 115.9(7)
C13 C1 B4 C8 -154.9(7)
B6 C1 B4 C8 60.8(9)
B5 C1 B4 C8 99.7(7)
B3 C1 B4 C8 -41.6(6)
Ir2 C1 B4 C8 -13.7(9)
C13 C1 B4 B5 105.4(8)
B6 C1 B4 B5 -38.9(7)
B3 C1 B4 B5 -141.3(7)
Ir2 C1 B4 B5 -113.4(7)
C13 C1 B4 B9 143.3(8)
B6 C1 B4 B9 -0.9(9)
B5 C1 B4 B9 37.9(7)
B3 C1 B4 B9 -103.4(7)
Ir2 C1 B4 B9 -75.5(8)
C13 C1 B4 B3 -113.3(8)
B6 C1 B4 B3 102.4(8)
B5 C1 B4 B3 141.3(7)
Ir2 C1 B4 B3 27.9(6)
C8 B3 B4 C1 -132.7(7)
B7 B3 B4 C1 -99.7(7)
Ir2 B3 B4 C1 -29.6(6)
C1 B3 B4 C8 132.7(7)
B7 B3 B4 C8 33.0(6)
Ir2 B3 B4 C8 103.0(7)
C8 B3 B4 B5 -97.6(8)
C1 B3 B4 B5 35.1(7)
B7 B3 B4 B5 -64.6(9)
Ir2 B3 B4 B5 5.5(10)
C8 B3 B4 B9 -33.5(6)
C1 B3 B4 B9 99.2(7)
B7 B3 B4 B9 -0.5(9)
Ir2 B3 B4 B9 69.5(8)
C13 C1 B5 B4 -102.9(9)
B6 C1 B5 B4 139.8(7)
B3 C1 B5 B4 37.2(7)
Ir2 C1 B5 B4 109.6(7)
C13 C1 B5 B9 -141.0(8)
B4 C1 B5 B9 -38.1(7)
B6 C1 B5 B9 101.7(8)
B3 C1 B5 B9 -0.8(10)
Ir2 C1 B5 B9 71.5(8)
C13 C1 B5 B10 155.9(8)
B4 C1 B5 B10 -101.2(8)
B6 C1 B5 B10 38.7(7)
B3 C1 B5 B10 -63.9(9)
Ir2 C1 B5 B10 8.4(9)
C13 C1 B5 B6 117.2(9)
B4 C1 B5 B6 -139.8(7)
B3 C1 B5 B6 -102.6(8)
Ir2 C1 B5 B6 -30.3(6)
C8 B4 B5 C1 -99.3(7)
B9 B4 B5 C1 -137.2(7)
B3 B4 B5 C1 -35.7(7)
C1 B4 B5 B9 137.2(7)
C8 B4 B5 B9 37.9(6)
B3 B4 B5 B9 101.5(8)
C1 B4 B5 B10 98.4(7)
C8 B4 B5 B10 -0.9(9)
B9 B4 B5 B10 -38.8(7)
B3 B4 B5 B10 62.7(9)
C1 B4 B5 B6 34.5(7)
C8 B4 B5 B6 -64.8(8)
B9 B4 B5 B6 -102.7(8)
B3 B4 B5 B6 -1.2(10)
C13 C1 B6 B5 -100.8(9)
B4 C1 B6 B5 38.5(7)
B3 C1 B6 B5 106.6(8)
Ir2 C1 B6 B5 152.2(6)
C13 C1 B6 B10 -138.4(8)
B4 C1 B6 B10 0.8(9)
B5 C1 B6 B10 -37.6(7)
B3 C1 B6 B10 68.9(8)
Ir2 C1 B6 B10 114.6(6)
C13 C1 B6 B11 159.6(8)
B4 C1 B6 B11 -61.2(9)
B5 C1 B6 B11 -99.6(8)
B3 C1 B6 B11 6.9(9)
Ir2 C1 B6 B11 52.6(5)
C13 C1 B6 Ir2 107.0(8)
B4 C1 B6 Ir2 -113.7(7)
B5 C1 B6 Ir2 -152.2(6)
B3 C1 B6 Ir2 -45.7(6)
B4 B5 B6 C1 -34.6(7)
B9 B5 B6 C1 -98.2(7)
B10 B5 B6 C1 -136.6(7)
C1 B5 B6 B10 136.6(7)
B4 B5 B6 B10 102.0(8)
B9 B5 B6 B10 38.4(7)
C1 B5 B6 B11 101.9(7)
B4 B5 B6 B11 67.3(8)
B9 B5 B6 B11 3.7(9)
B10 B5 B6 B11 -34.7(6)
C1 B5 B6 Ir2 31.3(7)
B4 B5 B6 Ir2 -3.4(10)
B9 B5 B6 Ir2 -67.0(9)
B10 B5 B6 Ir2 -105.4(8)
C1 B3 B7 C8 -91.4(7)
B4 B3 B7 C8 -32.4(6)
Ir2 B3 B7 C8 -149.2(5)
C8 B3 B7 B12 34.1(6)
C1 B3 B7 B12 -57.3(8)
B4 B3 B7 B12 1.6(9)
Ir2 B3 B7 B12 -115.1(6)
C8 B3 B7 B11 96.9(7)
C1 B3 B7 B11 5.5(9)
B4 B3 B7 B11 64.5(8)
Ir2 B3 B7 B11 -52.3(5)
C8 B3 B7 S1 -92.8(8)
C1 B3 B7 S1 175.8(6)
B4 B3 B7 S1 -125.2(7)
Ir2 B3 B7 S1 118.0(7)
C8 B3 B7 Ir2 149.2(5)
C1 B3 B7 Ir2 57.8(5)
B4 B3 B7 Ir2 116.7(6)
C1 B4 C8 C14 152.5(7)
B5 B4 C8 C14 -145.2(7)
B9 B4 C8 C14 -106.9(8)
B3 B4 C8 C14 110.4(8)
C1 B4 C8 B9 -100.6(7)
B5 B4 C8 B9 -38.3(6)
B3 B4 C8 B9 -142.6(7)
C1 B4 C8 B7 5.2(9)
B5 B4 C8 B7 67.5(8)
B9 B4 C8 B7 105.9(7)
B3 B4 C8 B7 -36.8(7)
C1 B4 C8 B12 -63.6(8)
B5 B4 C8 B12 -1.3(9)
B9 B4 C8 B12 37.0(6)
B3 B4 C8 B12 -105.7(7)
C1 B4 C8 B3 42.0(6)
B5 B4 C8 B3 104.3(7)
B9 B4 C8 B3 142.6(7)
B12 B7 C8 C14 109.2(9)
B3 B7 C8 C14 -109.2(8)
B11 B7 C8 C14 147.5(8)
S1 B7 C8 C14 12.7(9)
Ir2 B7 C8 C14 -141.0(7)
B12 B7 C8 B4 -104.6(8)
B3 B7 C8 B4 36.9(7)
B11 B7 C8 B4 -66.3(8)
S1 B7 C8 B4 158.8(6)
Ir2 B7 C8 B4 5.1(9)
B12 B7 C8 B9 -34.7(7)
B3 B7 C8 B9 106.9(8)
B11 B7 C8 B9 3.6(9)
S1 B7 C8 B9 -131.2(6)
Ir2 B7 C8 B9 75.1(8)
B3 B7 C8 B12 141.6(7)
B11 B7 C8 B12 38.3(6)
S1 B7 C8 B12 -96.6(7)
Ir2 B7 C8 B12 109.8(7)
B12 B7 C8 B3 -141.6(7)
B11 B7 C8 B3 -103.3(7)
S1 B7 C8 B3 121.9(7)
Ir2 B7 C8 B3 -31.8(6)
C1 B3 C8 C14 -145.7(7)
B4 B3 C8 C14 -107.3(8)
B7 B3 C8 C14 110.7(8)
Ir2 B3 C8 C14 141.9(7)
C1 B3 C8 B4 -38.4(6)
B7 B3 C8 B4 -142.0(7)
Ir2 B3 C8 B4 -110.9(7)
C1 B3 C8 B9 -1.7(9)
B4 B3 C8 B9 36.7(7)
B7 B3 C8 B9 -105.3(7)
Ir2 B3 C8 B9 -74.2(8)
C1 B3 C8 B7 103.6(7)
B4 B3 C8 B7 142.0(7)
Ir2 B3 C8 B7 31.1(6)
C1 B3 C8 B12 66.6(8)
B4 B3 C8 B12 105.1(8)
B7 B3 C8 B12 -36.9(7)
Ir2 B3 C8 B12 -5.8(9)
C14 C8 B9 B12 -110.5(8)
B4 C8 B9 B12 141.1(7)
B7 C8 B9 B12 34.9(7)
B3 C8 B9 B12 104.5(7)
C14 C8 B9 B5 146.4(8)
B4 C8 B9 B5 38.0(6)
B7 C8 B9 B5 -68.2(8)
B12 C8 B9 B5 -103.1(7)
B3 C8 B9 B5 1.3(9)
C14 C8 B9 B10 -151.2(8)
B4 C8 B9 B10 100.3(7)
B7 C8 B9 B10 -5.8(9)
B12 C8 B9 B10 -40.7(7)
B3 C8 B9 B10 63.7(9)
C14 C8 B9 B4 108.4(8)
B7 C8 B9 B4 -106.1(7)
B12 C8 B9 B4 -141.1(7)
B3 C8 B9 B4 -36.6(7)
C1 B5 B9 C8 -0.3(9)
B4 B5 B9 C8 -37.2(6)
B10 B5 B9 C8 99.3(7)
B6 B5 B9 C8 60.6(8)
C1 B5 B9 B12 -63.1(9)
B4 B5 B9 B12 -100.1(7)
B10 B5 B9 B12 36.5(7)
B6 B5 B9 B12 -2.3(9)
C1 B5 B9 B10 -99.6(7)
B4 B5 B9 B10 -136.6(7)
B6 B5 B9 B10 -38.7(7)
C1 B5 B9 B4 36.9(6)
B10 B5 B9 B4 136.6(7)
B6 B5 B9 B4 97.8(7)
C1 B4 B9 C8 98.7(7)
B5 B4 B9 C8 136.5(7)
B3 B4 B9 C8 34.0(6)
C1 B4 B9 B12 63.9(8)
C8 B4 B9 B12 -34.8(6)
B5 B4 B9 B12 101.6(7)
B3 B4 B9 B12 -0.8(9)
C1 B4 B9 B5 -37.8(6)
C8 B4 B9 B5 -136.5(7)
B3 B4 B9 B5 -102.5(7)
C1 B4 B9 B10 0.6(9)
C8 B4 B9 B10 -98.1(7)
B5 B4 B9 B10 38.4(6)
B3 B4 B9 B10 -64.1(8)
C1 B5 B10 B12 63.7(9)
B4 B5 B10 B12 2.8(9)
B9 B5 B10 B12 -36.2(6)
B6 B5 B10 B12 101.0(7)
C1 B5 B10 B9 100.0(7)
B4 B5 B10 B9 39.0(6)
B6 B5 B10 B9 137.2(7)
C1 B5 B10 B6 -37.3(6)
B4 B5 B10 B6 -98.2(7)
B9 B5 B10 B6 -137.2(7)
C1 B5 B10 B11 -0.1(10)
B4 B5 B10 B11 -61.1(9)
B9 B5 B10 B11 -100.0(8)
B6 B5 B10 B11 37.2(7)
C8 B9 B10 B5 -98.8(7)
B12 B9 B10 B5 -139.5(7)
B4 B9 B10 B5 -38.2(6)
C8 B9 B10 B12 40.7(6)
B5 B9 B10 B12 139.5(7)
B4 B9 B10 B12 101.2(7)
C8 B9 B10 B6 -60.7(8)
B12 B9 B10 B6 -101.4(7)
B5 B9 B10 B6 38.1(7)
B4 B9 B10 B6 -0.1(9)
C8 B9 B10 B11 5.6(9)
B12 B9 B10 B11 -35.1(7)
B5 B9 B10 B11 104.4(8)
B4 B9 B10 B11 66.1(9)
C1 B6 B10 B5 37.6(6)
B11 B6 B10 B5 140.7(7)
Ir2 B6 B10 B5 112.9(7)
C1 B6 B10 B12 -63.4(8)
B5 B6 B10 B12 -101.0(8)
B11 B6 B10 B12 39.7(6)
Ir2 B6 B10 B12 11.9(9)
C1 B6 B10 B9 -0.4(9)
B5 B6 B10 B9 -38.0(7)
B11 B6 B10 B9 102.7(7)
Ir2 B6 B10 B9 74.9(8)
C1 B6 B10 B11 -103.1(7)
B5 B6 B10 B11 -140.7(7)
Ir2 B6 B10 B11 -27.8(6)
B5 B10 B11 B12 99.2(8)
B9 B10 B11 B12 35.1(7)
B6 B10 B11 B12 135.4(7)
B5 B10 B11 B7 60.6(9)
B12 B10 B11 B7 -38.6(6)
B9 B10 B11 B7 -3.5(9)
B6 B10 B11 B7 96.7(7)
B5 B10 B11 B6 -36.2(7)
B12 B10 B11 B6 -135.4(7)
B9 B10 B11 B6 -100.3(8)
B5 B10 B11 Ir2 -8.2(10)
B12 B10 B11 Ir2 -107.4(7)
B9 B10 B11 Ir2 -72.3(8)
B6 B10 B11 Ir2 28.0(6)
C8 B7 B11 B12 -38.1(6)
B3 B7 B11 B12 -100.3(7)
S1 B7 B11 B12 89.0(8)
Ir2 B7 B11 B12 -152.0(6)
C8 B7 B11 B10 0.1(8)
B12 B7 B11 B10 38.2(7)
B3 B7 B11 B10 -62.1(8)
S1 B7 B11 B10 127.2(7)
Ir2 B7 B11 B10 -113.8(6)
C8 B7 B11 B6 60.7(8)
B12 B7 B11 B6 98.8(7)
B3 B7 B11 B6 -1.5(8)
S1 B7 B11 B6 -172.2(6)
Ir2 B7 B11 B6 -53.2(5)
C8 B7 B11 Ir2 113.9(6)
B12 B7 B11 Ir2 152.0(6)
B3 B7 B11 Ir2 51.7(5)
S1 B7 B11 Ir2 -119.0(7)
C1 B6 B11 B12 58.7(8)
B5 B6 B11 B12 -3.7(8)
B10 B6 B11 B12 -38.4(6)
Ir2 B6 B11 B12 114.4(6)
C1 B6 B11 B10 97.1(8)
B5 B6 B11 B10 34.7(6)
Ir2 B6 B11 B10 152.8(6)
C1 B6 B11 B7 -3.2(9)
B5 B6 B11 B7 -65.6(8)
B10 B6 B11 B7 -100.3(7)
Ir2 B6 B11 B7 52.5(5)
C1 B6 B11 Ir2 -55.8(6)
B5 B6 B11 Ir2 -118.1(6)
B10 B6 B11 Ir2 -152.8(6)
C14 C8 B12 B9 105.5(8)
B4 C8 B12 B9 -37.6(7)
B7 C8 B12 B9 -143.8(7)
B3 C8 B12 B9 -106.8(8)
C14 C8 B12 B10 146.1(7)
B4 C8 B12 B10 3.0(9)
B9 C8 B12 B10 40.6(6)
B7 C8 B12 B10 -103.3(7)
B3 C8 B12 B10 -66.3(8)
C14 C8 B12 B11 -150.0(7)
B4 C8 B12 B11 66.9(8)
B9 C8 B12 B11 104.5(8)
B7 C8 B12 B11 -39.3(6)
B3 C8 B12 B11 -2.4(9)
C14 C8 B12 B7 -110.7(8)
B4 C8 B12 B7 106.3(7)
B9 C8 B12 B7 143.8(7)
B3 C8 B12 B7 37.0(7)
B5 B9 B12 C8 97.1(7)
B10 B9 B12 C8 133.5(7)
B4 B9 B12 C8 34.0(6)
C8 B9 B12 B10 -133.5(7)
B5 B9 B12 B10 -36.4(7)
B4 B9 B12 B10 -99.5(7)
C8 B9 B12 B11 -97.2(7)
B5 B9 B12 B11 -0.2(9)
B10 B9 B12 B11 36.3(6)
B4 B9 B12 B11 -63.2(8)
C8 B9 B12 B7 -32.2(6)
B5 B9 B12 B7 64.9(9)
B10 B9 B12 B7 101.3(8)
B4 B9 B12 B7 1.9(9)
B5 B10 B12 C8 -3.4(9)
B9 B10 B12 C8 -39.7(6)
B6 B10 B12 C8 60.2(8)
B11 B10 B12 C8 101.3(7)
B5 B10 B12 B9 36.2(7)
B6 B10 B12 B9 99.9(8)
B11 B10 B12 B9 140.9(7)
B5 B10 B12 B11 -104.7(8)
B9 B10 B12 B11 -140.9(7)
B6 B10 B12 B11 -41.0(6)
B5 B10 B12 B7 -64.9(8)
B9 B10 B12 B7 -101.1(7)
B6 B10 B12 B7 -1.2(9)
B11 B10 B12 B7 39.8(6)
B10 B11 B12 C8 -97.7(8)
B7 B11 B12 C8 38.3(6)
B6 B11 B12 C8 -59.5(8)
Ir2 B11 B12 C8 9.8(9)
B10 B11 B12 B9 -35.8(7)
B7 B11 B12 B9 100.2(7)
B6 B11 B12 B9 2.3(8)
Ir2 B11 B12 B9 71.7(8)
B7 B11 B12 B10 136.0(7)
B6 B11 B12 B10 38.1(6)
Ir2 B11 B12 B10 107.4(7)
B10 B11 B12 B7 -136.0(7)
B6 B11 B12 B7 -97.9(7)
Ir2 B11 B12 B7 -28.6(6)
B3 B7 B12 C8 -34.2(6)
B11 B7 B12 C8 -135.9(7)
S1 B7 B12 C8 104.2(6)
Ir2 B7 B12 C8 -106.1(7)
C8 B7 B12 B9 32.0(6)
B3 B7 B12 B9 -2.2(9)
B11 B7 B12 B9 -103.9(8)
S1 B7 B12 B9 136.2(6)
Ir2 B7 B12 B9 -74.1(8)
C8 B7 B12 B10 95.9(7)
B3 B7 B12 B10 61.7(8)
B11 B7 B12 B10 -40.0(7)
S1 B7 B12 B10 -159.9(6)
Ir2 B7 B12 B10 -10.2(9)
C8 B7 B12 B11 135.9(7)
B3 B7 B12 B11 101.7(7)
S1 B7 B12 B11 -119.8(6)
Ir2 B7 B12 B11 29.8(6)
C23 C16 C17 C18 -3.1(13)
Ir2 C16 C17 C18 -110.5(9)
C23 C16 C17 Ir2 107.4(8)
C16 C17 C18 C19 96.8(10)
Ir2 C17 C18 C19 11.1(10)
C17 C18 C19 C20 -27.5(11)
C18 C19 C20 C21 -49.3(12)
C18 C19 C20 Ir2 33.3(9)
C19 C20 C21 C22 -4.3(13)
Ir2 C20 C21 C22 -111.8(8)
C19 C20 C21 Ir2 107.4(9)
C20 C21 C22 C23 89.9(10)
Ir2 C21 C22 C23 4.9(10)
C17 C16 C23 C22 -56.1(11)
Ir2 C16 C23 C22 24.9(9)
C21 C22 C23 C16 -19.0(11)
C13A C1A B3A C8A -138.6(7)
B4A C1A B3A C8A -38.3(6)
B5A C1A B3A C8A -0.8(8)
B6A C1A B3A C8A 68.3(7)
Ir2A C1A B3A C8A 115.4(5)
C13A C1A B3A B4A -100.4(8)
B5A C1A B3A B4A 37.5(7)
B6A C1A B3A B4A 106.6(7)
Ir2A C1A B3A B4A 153.7(6)
C13A C1A B3A B7A 161.8(7)
B4A C1A B3A B7A -97.8(7)
B5A C1A B3A B7A -60.3(8)
B6A C1A B3A B7A 8.7(9)
Ir2A C1A B3A B7A 55.9(5)
C13A C1A B3A Ir2A 105.9(7)
B4A C1A B3A Ir2A -153.7(6)
B5A C1A B3A Ir2A -116.2(6)
B6A C1A B3A Ir2A -47.1(6)
C13A C1A B4A C8A 155.8(7)
B5A C1A B4A C8A -99.1(7)
B6A C1A B4A C8A -60.8(8)
B3A C1A B4A C8A 41.7(6)
Ir2A C1A B4A C8A 14.7(9)
C13A C1A B4A B5A -105.1(7)
B6A C1A B4A B5A 38.3(7)
B3A C1A B4A B5A 140.8(7)
Ir2A C1A B4A B5A 113.8(6)
C13A C1A B4A B9A -142.1(7)
B5A C1A B4A B9A -37.0(6)
B6A C1A B4A B9A 1.3(9)
B3A C1A B4A B9A 103.8(7)
Ir2A C1A B4A B9A 76.8(8)
C13A C1A B4A B3A 114.1(7)
B5A C1A B4A B3A -140.8(7)
B6A C1A B4A B3A -102.5(7)
Ir2A C1A B4A B3A -27.0(6)
C8A B3A B4A C1A 132.9(7)
B7A B3A B4A C1A 99.1(7)
Ir2A B3A B4A C1A 28.8(6)
C1A B3A B4A C8A -132.9(7)
B7A B3A B4A C8A -33.8(6)
Ir2A B3A B4A C8A -104.1(7)
C8A B3A B4A B5A 97.2(7)
C1A B3A B4A B5A -35.6(6)
B7A B3A B4A B5A 63.4(8)
Ir2A B3A B4A B5A -6.9(10)
C8A B3A B4A B9A 33.7(6)
C1A B3A B4A B9A -99.1(7)
B7A B3A B4A B9A -0.1(9)
Ir2A B3A B4A B9A -70.4(8)
C13A C1A B5A B4A 103.1(7)
B6A C1A B5A B4A -140.5(7)
B3A C1A B5A B4A -38.0(7)
Ir2A C1A B5A B4A -109.5(7)
C13A C1A B5A B9A 141.4(7)
B4A C1A B5A B9A 38.2(7)
B6A C1A B5A B9A -102.3(7)
B3A C1A B5A B9A 0.3(9)
Ir2A C1A B5A B9A -71.2(8)
C13A C1A B5A B10A -155.3(7)
B4A C1A B5A B10A 101.6(7)
B6A C1A B5A B10A -38.9(6)
B3A C1A B5A B10A 63.6(8)
Ir2A C1A B5A B10A -7.9(9)
C13A C1A B5A B6A -116.4(8)
B4A C1A B5A B6A 140.5(7)
B3A C1A B5A B6A 102.5(7)
Ir2A C1A B5A B6A 31.0(6)
C8A B4A B5A C1A 100.1(7)
B9A B4A B5A C1A 138.0(7)
B3A B4A B5A C1A 36.3(6)
C1A B4A B5A B9A -138.0(7)
C8A B4A B5A B9A -37.9(6)
B3A B4A B5A B9A -101.7(8)
C1A B4A B5A B10A -99.1(7)
C8A B4A B5A B10A 1.0(9)
B9A B4A B5A B10A 38.9(6)
B3A B4A B5A B10A -62.8(9)
C1A B4A B5A B6A -34.4(6)
C8A B4A B5A B6A 65.7(8)
B9A B4A B5A B6A 103.5(7)
B3A B4A B5A B6A 1.8(9)
C13A C1A B6A B5A 101.0(8)
B4A C1A B6A B5A -37.8(7)
B3A C1A B6A B5A -106.7(7)
Ir2A C1A B6A B5A -151.8(5)
C13A C1A B6A B10A 138.2(8)
B4A C1A B6A B10A -0.6(9)
B5A C1A B6A B10A 37.2(6)
B3A C1A B6A B10A -69.5(8)
Ir2A C1A B6A B10A -114.7(6)
C13A C1A B6A B11A -159.7(7)
B4A C1A B6A B11A 61.5(8)
B5A C1A B6A B11A 99.3(7)
B3A C1A B6A B11A -7.4(9)
Ir2A C1A B6A B11A -52.5(5)
C13A C1A B6A Ir2A -107.2(7)
B4A C1A B6A Ir2A 114.0(6)
B5A C1A B6A Ir2A 151.8(5)
B3A C1A B6A Ir2A 45.1(5)
B4A B5A B6A C1A 34.3(6)
B9A B5A B6A C1A 99.4(7)
B10A B5A B6A C1A 136.9(7)
C1A B5A B6A B10A -136.9(7)
B4A B5A B6A B10A -102.6(7)
B9A B5A B6A B10A -37.5(6)
C1A B5A B6A B11A -101.1(7)
B4A B5A B6A B11A -66.9(8)
B9A B5A B6A B11A -1.8(9)
B10A B5A B6A B11A 35.7(6)
C1A B5A B6A Ir2A -30.8(6)
B4A B5A B6A Ir2A 3.4(9)
B9A B5A B6A Ir2A 68.6(8)
B10A B5A B6A Ir2A 106.1(7)
C1A B3A B7A C8A 90.8(7)
B4A B3A B7A C8A 33.0(6)
Ir2A B3A B7A C8A 149.5(5)
C8A B3A B7A B11A -97.3(6)
C1A B3A B7A B11A -6.6(8)
B4A B3A B7A B11A -64.3(8)
Ir2A B3A B7A B11A 52.2(5)
C8A B3A B7A B12A -32.8(6)
C1A B3A B7A B12A 58.0(8)
B4A B3A B7A B12A 0.2(8)
Ir2A B3A B7A B12A 116.7(6)
C8A B3A B7A S1A 91.1(7)
C1A B3A B7A S1A -178.2(6)
B4A B3A B7A S1A 124.1(7)
Ir2A B3A B7A S1A -119.5(6)
C8A B3A B7A Ir2A -149.5(5)
C1A B3A B7A Ir2A -58.7(5)
B4A B3A B7A Ir2A -116.5(6)
C1A B4A C8A C14A -151.7(7)
B5A B4A C8A C14A 145.7(7)
B9A B4A C8A C14A 107.8(8)
B3A B4A C8A C14A -109.6(8)
C1A B4A C8A B12A 64.2(8)
B5A B4A C8A B12A 1.6(9)
B9A B4A C8A B12A -36.2(6)
B3A B4A C8A B12A 106.3(7)
C1A B4A C8A B9A 100.5(7)
B5A B4A C8A B9A 37.9(6)
B3A B4A C8A B9A 142.6(7)
C1A B4A C8A B7A -4.7(9)
B5A B4A C8A B7A -67.3(8)
B9A B4A C8A B7A -105.2(7)
B3A B4A C8A B7A 37.4(6)
C1A B4A C8A B3A -42.1(6)
B5A B4A C8A B3A -104.7(7)
B9A B4A C8A B3A -142.6(7)
B11A B7A C8A C14A -149.9(7)
B12A B7A C8A C14A -109.7(9)
B3A B7A C8A C14A 108.0(8)
S1A B7A C8A C14A -13.5(9)
Ir2A B7A C8A C14A 138.9(7)
B11A B7A C8A B4A 64.4(8)
B12A B7A C8A B4A 104.6(7)
B3A B7A C8A B4A -37.7(6)
S1A B7A C8A B4A -159.2(6)
Ir2A B7A C8A B4A -6.8(8)
B11A B7A C8A B12A -40.2(6)
B3A B7A C8A B12A -142.3(7)
S1A B7A C8A B12A 96.2(6)
Ir2A B7A C8A B12A -111.4(6)
B11A B7A C8A B9A -4.9(9)
B12A B7A C8A B9A 35.3(7)
B3A B7A C8A B9A -107.0(7)
S1A B7A C8A B9A 131.5(6)
Ir2A B7A C8A B9A -76.1(7)
B11A B7A C8A B3A 102.1(7)
B12A B7A C8A B3A 142.3(7)
S1A B7A C8A B3A -121.5(6)
Ir2A B7A C8A B3A 30.9(5)
C1A B3A C8A C14A 145.2(7)
B4A B3A C8A C14A 107.5(8)
B7A B3A C8A C14A -111.5(8)
Ir2A B3A C8A C14A -142.7(6)
C1A B3A C8A B4A 37.7(5)
B7A B3A C8A B4A 141.0(6)
Ir2A B3A C8A B4A 109.8(6)
C1A B3A C8A B12A -66.8(8)
B4A B3A C8A B12A -104.5(7)
B7A B3A C8A B12A 36.5(6)
Ir2A B3A C8A B12A 5.3(9)
C1A B3A C8A B9A 1.1(8)
B4A B3A C8A B9A -36.6(7)
B7A B3A C8A B9A 104.4(7)
Ir2A B3A C8A B9A 73.2(8)
C1A B3A C8A B7A -103.3(6)
B4A B3A C8A B7A -141.0(6)
Ir2A B3A C8A B7A -31.2(5)
C14A C8A B9A B5A -145.6(8)
B4A C8A B9A B5A -37.6(6)
B12A C8A B9A B5A 103.9(7)
B7A C8A B9A B5A 68.0(8)
B3A C8A B9A B5A -1.0(9)
C14A C8A B9A B12A 110.5(8)
B4A C8A B9A B12A -141.5(7)
B7A C8A B9A B12A -35.9(7)
B3A C8A B9A B12A -104.9(7)
C14A C8A B9A B10A 151.2(7)
B4A C8A B9A B10A -100.7(7)
B12A C8A B9A B10A 40.8(6)
B7A C8A B9A B10A 4.8(9)
B3A C8A B9A B10A -64.1(9)
C14A C8A B9A B4A -108.0(8)
B12A C8A B9A B4A 141.5(7)
B7A C8A B9A B4A 105.5(7)
B3A C8A B9A B4A 36.6(7)
C1A B5A B9A C8A 0.4(9)
B4A B5A B9A C8A 37.0(6)
B10A B5A B9A C8A -99.6(7)
B6A B5A B9A C8A -61.6(8)
C1A B5A B9A B12A 62.5(8)
B4A B5A B9A B12A 99.1(7)
B10A B5A B9A B12A -37.6(6)
B6A B5A B9A B12A 0.5(9)
C1A B5A B9A B10A 100.1(7)
B4A B5A B9A B10A 136.7(7)
B6A B5A B9A B10A 38.0(6)
C1A B5A B9A B4A -36.6(6)
B10A B5A B9A B4A -136.7(7)
B6A B5A B9A B4A -98.6(7)
C1A B4A B9A C8A -99.3(7)
B5A B4A B9A C8A -136.6(7)
B3A B4A B9A C8A -34.2(6)
C1A B4A B9A B5A 37.3(6)
C8A B4A B9A B5A 136.6(7)
B3A B4A B9A B5A 102.4(7)
C1A B4A B9A B12A -65.2(8)
C8A B4A B9A B12A 34.1(6)
B5A B4A B9A B12A -102.5(7)
B3A B4A B9A B12A -0.1(9)
C1A B4A B9A B10A -1.5(9)
C8A B4A B9A B10A 97.9(7)
B5A B4A B9A B10A -38.7(6)
B3A B4A B9A B10A 63.6(8)
C8A B9A B10A B12A -40.1(6)
B5A B9A B10A B12A -138.7(7)
B4A B9A B10A B12A -100.7(7)
C8A B9A B10A B5A 98.6(7)
B12A B9A B10A B5A 138.7(7)
B4A B9A B10A B5A 38.0(6)
C8A B9A B10A B11A -2.7(9)
B5A B9A B10A B11A -101.3(7)
B12A B9A B10A B11A 37.4(7)
B4A B9A B10A B11A -63.3(9)
C8A B9A B10A B6A 61.7(8)
B5A B9A B10A B6A -36.9(6)
B12A B9A B10A B6A 101.8(7)
B4A B9A B10A B6A 1.1(9)
C1A B5A B10A B9A -100.9(7)
B4A B5A B10A B9A -39.6(6)
B6A B5A B10A B9A -138.5(7)
C1A B5A B10A B12A -64.5(8)
B4A B5A B10A B12A -3.1(9)
B9A B5A B10A B12A 36.4(6)
B6A B5A B10A B12A -102.1(7)
C1A B5A B10A B11A 0.8(9)
B4A B5A B10A B11A 62.1(9)
B9A B5A B10A B11A 101.7(7)
B6A B5A B10A B11A -36.8(6)
C1A B5A B10A B6A 37.6(6)
B4A B5A B10A B6A 99.0(7)
B9A B5A B10A B6A 138.5(7)
C1A B6A B10A B9A -0.3(8)
B5A B6A B10A B9A 36.6(6)
B11A B6A B10A B9A -103.0(7)
Ir2A B6A B10A B9A -74.1(7)
C1A B6A B10A B12A 62.4(8)
B5A B6A B10A B12A 99.3(7)
B11A B6A B10A B12A -40.3(6)
Ir2A B6A B10A B12A -11.4(9)
C1A B6A B10A B5A -36.9(6)
B11A B6A B10A B5A -139.6(7)
Ir2A B6A B10A B5A -110.7(6)
C1A B6A B10A B11A 102.6(7)
B5A B6A B10A B11A 139.6(7)
Ir2A B6A B10A B11A 28.9(5)
C8A B7A B11A B10A 2.9(8)
B12A B7A B11A B10A -35.6(6)
B3A B7A B11A B10A 65.0(8)
S1A B7A B11A B10A -123.4(7)
Ir2A B7A B11A B10A 115.9(6)
C8A B7A B11A B6A -59.8(7)
B12A B7A B11A B6A -98.3(7)
B3A B7A B11A B6A 2.3(8)
S1A B7A B11A B6A 174.0(6)
Ir2A B7A B11A B6A 53.2(5)
C8A B7A B11A B12A 38.5(6)
B3A B7A B11A B12A 100.6(7)
S1A B7A B11A B12A -87.8(7)
Ir2A B7A B11A B12A 151.5(5)
C8A B7A B11A Ir2A -113.0(5)
B12A B7A B11A Ir2A -151.5(5)
B3A B7A B11A Ir2A -50.9(5)
S1A B7A B11A Ir2A 120.8(6)
B9A B10A B11A B7A -0.1(9)
B12A B10A B11A B7A 36.2(6)
B5A B10A B11A B7A -63.2(8)
B6A B10A B11A B7A -99.7(7)
B9A B10A B11A B6A 99.6(7)
B12A B10A B11A B6A 135.9(7)
B5A B10A B11A B6A 36.5(6)
B9A B10A B11A B12A -36.4(6)
B5A B10A B11A B12A -99.4(7)
B6A B10A B11A B12A -135.9(7)
B9A B10A B11A Ir2A 69.6(8)
B12A B10A B11A Ir2A 106.0(7)
B5A B10A B11A Ir2A 6.5(9)
B6A B10A B11A Ir2A -30.0(6)
C1A B6A B11A B7A 3.0(8)
B5A B6A B11A B7A 64.3(8)
B10A B6A B11A B7A 99.8(7)
Ir2A B6A B11A B7A -52.1(5)
C1A B6A B11A B10A -96.8(7)
B5A B6A B11A B10A -35.5(6)
Ir2A B6A B11A B10A -151.9(5)
C1A B6A B11A B12A -59.1(8)
B5A B6A B11A B12A 2.3(8)
B10A B6A B11A B12A 37.7(6)
Ir2A B6A B11A B12A -114.1(5)
C1A B6A B11A Ir2A 55.1(5)
B5A B6A B11A Ir2A 116.4(6)
B10A B6A B11A Ir2A 151.9(5)
C14A C8A B12A B9A -106.1(8)
B4A C8A B12A B9A 37.0(7)
B7A C8A B12A B9A 142.6(7)
B3A C8A B12A B9A 106.3(7)
C14A C8A B12A B10A -146.6(7)
B4A C8A B12A B10A -3.5(8)
B9A C8A B12A B10A -40.5(6)
B7A C8A B12A B10A 102.1(7)
B3A C8A B12A B10A 65.8(8)
C14A C8A B12A B7A 111.3(8)
B4A C8A B12A B7A -105.7(7)
B9A C8A B12A B7A -142.6(7)
B3A C8A B12A B7A -36.3(6)
C14A C8A B12A B11A 150.7(7)
B4A C8A B12A B11A -66.3(8)
B9A C8A B12A B11A -103.2(7)
B7A C8A B12A B11A 39.4(6)
B3A C8A B12A B11A 3.1(9)
B5A B9A B12A C8A -96.1(7)
B10A B9A B12A C8A -133.8(7)
B4A B9A B12A C8A -33.6(6)
C8A B9A B12A B10A 133.8(7)
B5A B9A B12A B10A 37.6(6)
B4A B9A B12A B10A 100.2(7)
C8A B9A B12A B7A 33.9(6)
B5A B9A B12A B7A -62.3(8)
B10A B9A B12A B7A -99.9(7)
B4A B9A B12A B7A 0.3(9)
C8A B9A B12A B11A 97.1(7)
B5A B9A B12A B11A 1.0(9)
B10A B9A B12A B11A -36.6(6)
B4A B9A B12A B11A 63.6(8)
B9A B10A B12A C8A 40.3(6)
B5A B10A B12A C8A 4.0(8)
B11A B10A B12A C8A -99.1(7)
B6A B10A B12A C8A -59.3(8)
B5A B10A B12A B9A -36.4(6)
B11A B10A B12A B9A -139.5(7)
B6A B10A B12A B9A -99.6(7)
B9A B10A B12A B7A 103.0(7)
B5A B10A B12A B7A 66.6(8)
B11A B10A B12A B7A -36.5(6)
B6A B10A B12A B7A 3.3(8)
B9A B10A B12A B11A 139.5(7)
B5A B10A B12A B11A 103.1(7)
B6A B10A B12A B11A 39.8(6)
B11A B7A B12A C8A 134.6(7)
B3A B7A B12A C8A 33.5(6)
S1A B7A B12A C8A -102.4(6)
Ir2A B7A B12A C8A 103.8(6)
C8A B7A B12A B9A -33.8(6)
B11A B7A B12A B9A 100.8(8)
B3A B7A B12A B9A -0.3(9)
S1A B7A B12A B9A -136.3(6)
Ir2A B7A B12A B9A 69.9(8)
C8A B7A B12A B10A -97.7(7)
B11A B7A B12A B10A 36.9(6)
B3A B7A B12A B10A -64.2(8)
S1A B7A B12A B10A 159.8(5)
Ir2A B7A B12A B10A 6.1(8)
C8A B7A B12A B11A -134.6(7)
B3A B7A B12A B11A -101.1(7)
S1A B7A B12A B11A 122.9(6)
Ir2A B7A B12A B11A -30.8(6)
B7A B11A B12A C8A -39.6(6)
B10A B11A B12A C8A 99.3(7)
B6A B11A B12A C8A 60.7(8)
Ir2A B11A B12A C8A -10.4(9)
B7A B11A B12A B9A -102.3(7)
B10A B11A B12A B9A 36.6(6)
B6A B11A B12A B9A -2.0(8)
Ir2A B11A B12A B9A -73.1(8)
B7A B11A B12A B10A -138.9(7)
B6A B11A B12A B10A -38.6(6)
Ir2A B11A B12A B10A -109.7(7)
B10A B11A B12A B7A 138.9(7)
B6A B11A B12A B7A 100.3(7)
Ir2A B11A B12A B7A 29.2(5)
C23A C16A C17A C18A -1.7(12)
Ir2A C16A C17A C18A 106.5(8)
C23A C16A C17A Ir2A -108.2(7)
C16A C17A C18A C19A -51.7(11)
Ir2A C17A C18A C19A 32.2(9)
C17A C18A C19A C20A -26.3(10)
C18A C19A C20A C21A 93.0(9)
C18A C19A C20A Ir2A 9.4(9)
C19A C20A C21A C22A -1.9(13)
Ir2A C20A C21A C22A 108.7(8)
C19A C20A C21A Ir2A -110.6(8)
C20A C21A C22A C23A -54.4(11)
Ir2A C21A C22A C23A 28.3(9)
C17A C16A C23A C22A 91.6(9)
Ir2A C16A C23A C22A 11.6(9)
C21A C22A C23A C16A -25.1(10)
